data_4024348
loop_
_publ_author_name
'Piotr Kaszynski'
'Serhii Pakhomov'
'Mikhail E. Gurskii'
'Sergey Yu. Erdyakov'
'Zoya A. Starikova'
'Konstantin A. Lyssenko'
'Mikhail Yu. Antipin'
'Victor G. Young'
'Yurii N. Bubnov'

_publ_section_title
;
1-Pyridine- and 1-Quinuclidine-1-boraadamantane as Models for Derivatives
of 1-Borabicyclo[2.2.2]octane. Experimental and Theoretical Evaluation of
the B-N Fragment as a Polar Isosteric Substitution for the C-C Group in
Liquid Crystal Compounds
;
_journal_name_full 'Journal of Organic Chemistry'
_journal_page_first 1709
_journal_page_last 1720
_journal_paper_doi 10.1021/jo802504c
_journal_volume 74
_journal_year 2009
_chemical_formula_sum 'C8 H14 B N'
_chemical_formula_weight 135.01
_chemical_name_systematic
; 
 ? 
;
_space_group_IT_number 64
_symmetry_cell_setting orthorhombic
_symmetry_space_group_name_Hall '-C 2ac 2'
_symmetry_space_group_name_H-M 'C m c e'
_audit_creation_method SHELXL-97
_cell_angle_alpha 90.00
_cell_angle_beta 90.00
_cell_angle_gamma 90.00
_cell_formula_units_Z 8
_cell_length_a 6.9875(10)
_cell_length_b 15.011(2)
_cell_length_c 16.556(2)
_cell_measurement_reflns_used 998
_cell_measurement_temperature 153(2)
_cell_measurement_theta_max 28.38
_cell_measurement_theta_min 2.98
_cell_volume 1736.5(4)
_diffrn_measured_fraction_theta_full 0.981
_diffrn_measured_fraction_theta_max 0.981
_diffrn_reflns_theta_full 29.00
_refine_diff_density_max 0.531
_refine_diff_density_min -0.228
_refine_diff_density_rms 0.068
_cod_data_source_file jo802504c_si_003.cif
_cod_data_source_block bu
_cod_depositor_comments
;
The following automatic conversions were performed:
'_symmetry_cell_setting' value 'Orthorhombic' changed to 'orthorhombic'
according to '/home/saulius/struct/CIF-dictionaries/cif_core.dic'
dictionary named 'cif_core.dic' version 2.4.1 from 2010-06-29.

Automatic conversion script
Id: cif_fix_enum 1527 2010-12-29 10:47:43Z saulius 

2021-05-16
Space group name changed to comply with IUCR recomendations
                 miguel
;
_cod_original_sg_symbol_H-M 'C m c a'
_cod_database_code 4024348

loop_
_symmetry_equiv_pos_as_xyz
'x, y, z'
'-x, -y+1/2, z+1/2'
'-x, y+1/2, -z+1/2'
'x, -y, -z'
'x+1/2, y+1/2, z'
'-x+1/2, -y+1, z+1/2'
'-x+1/2, y+1, -z+1/2'
'x+1/2, -y+1/2, -z'
'-x, -y, -z'
'x, y-1/2, -z-1/2'
'x, -y-1/2, z-1/2'
'-x, y, z'
'-x+1/2, -y+1/2, -z'
'x+1/2, y, -z-1/2'
'x+1/2, -y, z-1/2'
'-x+1/2, y+1/2, z'

loop_
_atom_site_label
_atom_site_type_symbol
_atom_site_fract_x
_atom_site_fract_y
_atom_site_fract_z
_atom_site_U_iso_or_equiv
_atom_site_adp_type
_atom_site_occupancy
_atom_site_symmetry_multiplicity
_atom_site_calc_flag
_atom_site_refinement_flags
_atom_site_disorder_assembly
_atom_site_disorder_group
N1 N 0.5000 0.22835(9) 0.64875(8) 0.0250(4) Uani 1 2 d S . .
C1 C 0.5000 0.31196(11) 0.61936(11) 0.0298(4) Uani 1 2 d S . .
C2 C 0.5000 0.38580(13) 0.66983(14) 0.0361(5) Uani 1 2 d S . .
C3 C 0.5000 0.37367(14) 0.75257(13) 0.0380(5) Uani 1 2 d S . .
C4 C 0.5000 0.28804(14) 0.78305(12) 0.0356(5) Uani 1 2 d S . .
C5 C 0.5000 0.21697(13) 0.72981(10) 0.0301(4) Uani 1 2 d S . .
B1 B 0.5000 0.13804(12) 0.59044(12) 0.0263(4) Uani 1 2 d S . .
C6 C 0.3058(2) 0.08400(9) 0.61338(8) 0.0339(4) Uani 1 1 d . . .
C7 C 0.5000 0.16842(13) 0.49680(10) 0.0306(4) Uani 1 2 d S . .
H3 H 0.5000 0.2733(12) 0.8432(13) 0.029(5) Uiso 1 2 d S . .
H5 H 0.5000 0.3189(12) 0.5589(13) 0.028(5) Uiso 1 2 d S . .
H6 H 0.5000 0.4201(16) 0.7900(14) 0.040(6) Uiso 1 2 d S . .
H7 H 0.5000 0.1543(14) 0.7445(12) 0.032(5) Uiso 1 2 d S . .
H8 H 0.291(3) 0.0659(11) 0.6742(11) 0.046(4) Uiso 1 1 d . . .
H9 H 0.303(3) 0.0272(12) 0.5804(12) 0.058(5) Uiso 1 1 d . . .
H10 H 0.196(3) 0.1177(11) 0.6007(9) 0.036(4) Uiso 1 1 d . . .
H11 H 0.5000 0.1130(16) 0.4594(14) 0.045(6) Uiso 1 2 d S . .
H12 H 0.375(3) 0.2043(12) 0.4805(11) 0.056(5) Uiso 1 1 d . . .
H15 H 0.5000 0.4420(18) 0.6465(15) 0.060(8) Uiso 1 2 d S . .

loop_
_atom_site_aniso_label
_atom_site_aniso_U_11
_atom_site_aniso_U_22
_atom_site_aniso_U_33
_atom_site_aniso_U_23
_atom_site_aniso_U_13
_atom_site_aniso_U_12
N1 0.0227(8) 0.0259(7) 0.0263(7) -0.0002(5) 0.000 0.000
C1 0.0257(9) 0.0303(9) 0.0335(9) 0.0037(7) 0.000 0.000
C2 0.0293(10) 0.0260(9) 0.0531(12) -0.0006(8) 0.000 0.000
C3 0.0293(10) 0.0363(10) 0.0483(11) -0.0181(9) 0.000 0.000
C4 0.0301(10) 0.0436(11) 0.0331(9) -0.0089(8) 0.000 0.000
C5 0.0313(10) 0.0320(9) 0.0269(9) -0.0016(6) 0.000 0.000
B1 0.0282(10) 0.0249(9) 0.0258(9) -0.0037(7) 0.000 0.000
C6 0.0339(8) 0.0329(7) 0.0349(7) -0.0039(5) 0.0031(5) -0.0046(6)
C7 0.0316(10) 0.0372(10) 0.0228(8) -0.0029(7) 0.000 0.000

loop_
_atom_type_symbol
_atom_type_description
_atom_type_scat_dispersion_real
_atom_type_scat_dispersion_imag
_atom_type_scat_source
C C 0.0033 0.0016 'International Tables Vol C Tables 4.2.6.8 and 6.1.1.4'
H H 0.0000 0.0000 'International Tables Vol C Tables 4.2.6.8 and 6.1.1.4'
B B 0.0013 0.0007 'International Tables Vol C Tables 4.2.6.8 and 6.1.1.4'
N N 0.0061 0.0033 'International Tables Vol C Tables 4.2.6.8 and 6.1.1.4'

loop_
_geom_angle_atom_site_label_1
_geom_angle_atom_site_label_2
_geom_angle_atom_site_label_3
_geom_angle
_geom_angle_site_symmetry_1
_geom_angle_site_symmetry_3
_geom_angle_publ_flag
C1 N1 C5 118.45(15) . . ?
C1 N1 B1 123.36(15) . . ?
C5 N1 B1 118.19(14) . . ?
N1 C1 C2 121.80(18) . . ?
N1 C1 H5 117.1(10) . . ?
C2 C1 H5 121.1(10) . . ?
C3 C2 C1 119.44(18) . . ?
C3 C2 H15 122.1(16) . . ?
C1 C2 H15 118.4(16) . . ?
C4 C3 C2 119.00(17) . . ?
C4 C3 H6 117.0(15) . . ?
C2 C3 H6 124.0(15) . . ?
C3 C4 C5 119.01(19) . . ?
C3 C4 H3 124.0(11) . . ?
C5 C4 H3 117.0(11) . . ?
N1 C5 C4 122.30(18) . . ?
N1 C5 H7 111.8(12) . . ?
C4 C5 H7 125.9(12) . . ?
C7 B1 C6 111.40(9) . . ?
C7 B1 C6 111.40(9) . 12_655 ?
C6 B1 C6 113.15(15) . 12_655 ?
C7 B1 N1 109.06(14) . . ?
C6 B1 N1 105.72(10) . . ?
C6 B1 N1 105.72(10) 12_655 . ?
B1 C6 H8 115.7(10) . . ?
B1 C6 H9 107.9(11) . . ?
H8 C6 H9 107.4(13) . . ?
B1 C6 H10 110.9(10) . . ?
H8 C6 H10 106.0(14) . . ?
H9 C6 H10 108.6(15) . . ?
B1 C7 H11 110.3(13) . . ?
B1 C7 H12 112.8(10) . . ?
H11 C7 H12 104.9(12) . . ?

loop_
_geom_bond_atom_site_label_1
_geom_bond_atom_site_label_2
_geom_bond_distance
_geom_bond_site_symmetry_2
_geom_bond_publ_flag
N1 C1 1.346(2) . ?
N1 C5 1.353(2) . ?
N1 B1 1.664(2) . ?
C1 C2 1.388(3) . ?
C1 H5 1.01(2) . ?
C2 C3 1.382(3) . ?
C2 H15 0.93(3) . ?
C3 C4 1.381(3) . ?
C3 H6 0.93(2) . ?
C4 C5 1.384(3) . ?
C4 H3 1.02(2) . ?
C5 H7 0.97(2) . ?
B1 C7 1.616(3) . ?
B1 C6 1.6259(17) . ?
B1 C6 1.6259(17) 12_655 ?
C6 H8 1.047(18) . ?
C6 H9 1.01(2) . ?
C6 H10 0.940(18) . ?
C7 H11 1.04(2) . ?
C7 H12 1.06(2) . ?

loop_
_geom_torsion_atom_site_label_1
_geom_torsion_atom_site_label_2
_geom_torsion_atom_site_label_3
_geom_torsion_atom_site_label_4
_geom_torsion
_geom_torsion_site_symmetry_1
_geom_torsion_site_symmetry_2
_geom_torsion_site_symmetry_3
_geom_torsion_site_symmetry_4
_geom_torsion_publ_flag
C5 N1 C1 C2 0.0 . . . . ?
B1 N1 C1 C2 180.0 . . . . ?
N1 C1 C2 C3 0.0 . . . . ?
C1 C2 C3 C4 0.0 . . . . ?
C2 C3 C4 C5 0.0 . . . . ?
C1 N1 C5 C4 0.0 . . . . ?
B1 N1 C5 C4 180.0 . . . . ?
C3 C4 C5 N1 0.0 . . . . ?
C1 N1 B1 C7 0.0 . . . . ?
C5 N1 B1 C7 180.0 . . . . ?
C1 N1 B1 C6 -119.89(10) . . . . ?
C5 N1 B1 C6 60.11(10) . . . . ?
C1 N1 B1 C6 119.89(10) . . . 12_655 ?
C5 N1 B1 C6 -60.11(10) . . . 12_655 ?
